data_2224390
loop_
_publ_author_name
'Gowda, B. Thimme'
'Foro, Sabine'
'Saraswathi, B. S.'
'Fuess, Hartmut'

_publ_section_title
;
 Methyl <i>N</i>-phenylsuccinamate
;
_journal_coeditor_code PK2203
_journal_issue 12
_journal_name_full 'Acta Crystallographica Section E'
_journal_page_first o3064
_journal_paper_doi 10.1107/S160053680904690X
_journal_volume 65
_journal_year 2009
_chemical_formula_iupac 'C11 H13 N O3'
_chemical_formula_moiety 'C11 H13 N O3'
_chemical_formula_sum 'C11 H13 N O3'
_chemical_formula_weight 207.22
_chemical_name_systematic
;
Methyl <i>N</i>-phenylsuccinamate
;
_space_group_IT_number 33
_symmetry_cell_setting orthorhombic
_symmetry_space_group_name_Hall 'P 2c -2n'
_symmetry_space_group_name_H-M 'P n a 21'
_atom_sites_solution_hydrogens geom
_atom_sites_solution_primary direct
_atom_sites_solution_secondary difmap
_audit_creation_method SHELXL-97
_cell_angle_alpha 90.00
_cell_angle_beta 90.00
_cell_angle_gamma 90.00
_cell_formula_units_Z 4
_cell_length_a 15.973(2)
_cell_length_b 12.6000(10)
_cell_length_c 5.2438(9)
_cell_measurement_reflns_used 930
_cell_measurement_temperature 299(2)
_cell_measurement_theta_max 27.53
_cell_measurement_theta_min 2.55
_cell_volume 1055.4(2)
_computing_cell_refinement
;
CrysAlis RED (Oxford Diffraction, 2009)
;
_computing_data_collection
;
CrysAlis CCD (Oxford Diffraction, 2009)
;
_computing_data_reduction
;
CrysAlis RED  (Oxford Diffraction, 2009)
;
_computing_molecular_graphics 'PLATON (Spek, 2009)'
_computing_publication_material 'SHELXL97 (Sheldrick, 2008)'
_computing_structure_refinement 'SHELXL97 (Sheldrick, 2008)'
_computing_structure_solution 'SHELXS97 (Sheldrick, 2008)'
_diffrn_ambient_temperature 299(2)
_diffrn_measured_fraction_theta_full 0.987
_diffrn_measured_fraction_theta_max 0.987
_diffrn_measurement_device_type
;
Oxford Diffraction Xcalibur diffractometer with a Sapphire CCD detector
;
_diffrn_measurement_method
;
Rotation method data acquisition using \w and \f
;
_diffrn_radiation_monochromator graphite
_diffrn_radiation_source 'fine-focus sealed tube'
_diffrn_radiation_type MoK\a
_diffrn_radiation_wavelength 0.71073
_diffrn_reflns_av_R_equivalents 0.0234
_diffrn_reflns_limit_h_max 16
_diffrn_reflns_limit_h_min -19
_diffrn_reflns_limit_k_max 15
_diffrn_reflns_limit_k_min -10
_diffrn_reflns_limit_l_max 5
_diffrn_reflns_limit_l_min -6
_diffrn_reflns_number 2584
_diffrn_reflns_theta_full 26.35
_diffrn_reflns_theta_max 26.35
_diffrn_reflns_theta_min 2.55
_diffrn_standards_number 0
_exptl_absorpt_coefficient_mu 0.095
_exptl_absorpt_correction_T_max 0.9924
_exptl_absorpt_correction_T_min 0.9538
_exptl_absorpt_correction_type multi-scan
_exptl_absorpt_process_details '(CrysAlis RED; Oxford Diffraction, 2009)'
_exptl_crystal_colour colourless
_exptl_crystal_density_diffrn 1.304
_exptl_crystal_density_method 'not measured'
_exptl_crystal_description rod
_exptl_crystal_F_000 440
_exptl_crystal_size_max 0.50
_exptl_crystal_size_mid 0.12
_exptl_crystal_size_min 0.08
_refine_diff_density_max 0.113
_refine_diff_density_min -0.108
_refine_ls_abs_structure_details 'none: Friedel pairs merged'
_refine_ls_extinction_method none
_refine_ls_goodness_of_fit_ref 1.126
_refine_ls_hydrogen_treatment mixed
_refine_ls_matrix_type full
_refine_ls_number_parameters 140
_refine_ls_number_reflns 1184
_refine_ls_number_restraints 1
_refine_ls_restrained_S_all 1.125
_refine_ls_R_factor_all 0.0920
_refine_ls_R_factor_gt 0.0487
_refine_ls_shift/su_max 0.032
_refine_ls_shift/su_mean 0.002
_refine_ls_structure_factor_coef Fsqd
_refine_ls_weighting_details 'calc w=1/[\s^2^(Fo^2^)+(0.0356P)^2^+0.1073P] where P=(Fo^2^+2Fc^2^)/3'
_refine_ls_weighting_scheme calc
_refine_ls_wR_factor_gt 0.0828
_refine_ls_wR_factor_ref 0.0959
_reflns_number_gt 774
_reflns_number_total 1184
_reflns_threshold_expression I>2\s(I)
_cod_data_source_file pk2203.cif
_cod_data_source_block I
_cod_database_code 2224390
_cod_database_fobs_code 2224390

loop_
_symmetry_equiv_pos_as_xyz
'x, y, z'
'-x, -y, z+1/2'
'-x+1/2, y+1/2, z+1/2'
'x+1/2, -y+1/2, z'

loop_
_atom_site_type_symbol
_atom_site_label
_atom_site_fract_x
_atom_site_fract_y
_atom_site_fract_z
_atom_site_U_iso_or_equiv
_atom_site_adp_type
_atom_site_calc_flag
_atom_site_refinement_flags
_atom_site_occupancy
_atom_site_disorder_assembly
_atom_site_disorder_group
O O1 0.12956(15) 0.16946(18) 0.1342(6) 0.0713(7) Uani d . 1 . .
O O2 0.13057(14) -0.08851(18) 0.1486(6) 0.0664(7) Uani d . 1 . .
O O3 0.26104(16) -0.09216(19) -0.0009(6) 0.0751(8) Uani d . 1 . .
N N1 -0.00368(18) 0.1938(2) -0.0025(7) 0.0556(8) Uani d . 1 . .
H H1N -0.039(2) 0.171(3) -0.112(7) 0.067 Uiso d . 1 . .
C C1 -0.03455(19) 0.2709(2) 0.1695(7) 0.0465(8) Uani d . 1 . .
C C2 -0.1192(2) 0.2940(3) 0.1633(9) 0.0629(10) Uani d . 1 . .
H H2 -0.1534 0.2593 0.0466 0.076 Uiso calc R 1 . .
C C3 -0.1535(2) 0.3670(3) 0.3259(10) 0.0702(11) Uani d . 1 . .
H H3 -0.2105 0.3815 0.3178 0.084 Uiso calc R 1 . .
C C4 -0.1043(3) 0.4192(3) 0.5015(10) 0.0676(10) Uani d . 1 . .
H H4 -0.1278 0.4675 0.6148 0.081 Uiso calc R 1 . .
C C5 -0.0201(3) 0.3984(3) 0.5061(10) 0.0692(10) Uani d . 1 . .
H H5 0.0139 0.4339 0.6222 0.083 Uiso calc R 1 . .
C C6 0.0152(2) 0.3251(3) 0.3392(8) 0.0619(10) Uani d . 1 . .
H H6 0.0726 0.3127 0.3426 0.074 Uiso calc R 1 . .
C C7 0.0728(2) 0.1478(2) -0.0132(8) 0.0499(8) Uani d . 1 . .
C C8 0.0820(2) 0.0666(3) -0.2223(7) 0.0602(10) Uani d . 1 . .
H H8A 0.0730 0.1009 -0.3856 0.072 Uiso calc R 1 . .
H H8B 0.0391 0.0128 -0.2016 0.072 Uiso calc R 1 . .
C C9 0.1666(2) 0.0136(3) -0.2240(7) 0.0629(10) Uani d . 1 . .
H H9A 0.1726 -0.0260 -0.3817 0.076 Uiso calc R 1 . .
H H9B 0.2096 0.0681 -0.2224 0.076 Uiso calc R 1 . .
C C10 0.1815(2) -0.0602(2) -0.0043(8) 0.0528(9) Uani d . 1 . .
C C11 0.2848(2) -0.1655(3) 0.2016(10) 0.0906(16) Uani d . 1 . .
H H11A 0.2554 -0.2313 0.1799 0.136 Uiso calc R 1 . .
H H11B 0.2708 -0.1353 0.3640 0.136 Uiso calc R 1 . .
H H11C 0.3440 -0.1783 0.1941 0.136 Uiso calc R 1 . .

loop_
_atom_site_aniso_label
_atom_site_aniso_U_11
_atom_site_aniso_U_22
_atom_site_aniso_U_33
_atom_site_aniso_U_12
_atom_site_aniso_U_13
_atom_site_aniso_U_23
O1 0.0574(14) 0.0822(16) 0.0745(17) 0.0086(12) -0.0170(17) -0.0237(19)
O2 0.0594(14) 0.0779(16) 0.0619(15) 0.0023(13) 0.0225(17) 0.0105(18)
O3 0.0616(17) 0.0773(16) 0.0863(18) 0.0099(13) 0.0306(18) 0.0165(19)
N1 0.0538(19) 0.0599(17) 0.0530(18) -0.0006(14) -0.0167(17) -0.0114(19)
C1 0.055(2) 0.0429(17) 0.0418(18) 0.0002(16) -0.004(2) 0.0039(19)
C2 0.053(2) 0.067(2) 0.069(2) -0.0030(18) -0.010(3) -0.002(3)
C3 0.057(3) 0.072(3) 0.081(3) 0.0072(19) 0.005(3) 0.004(3)
C4 0.076(3) 0.065(2) 0.062(2) 0.011(2) 0.008(3) -0.003(3)
C5 0.081(3) 0.065(2) 0.061(2) 0.005(2) -0.016(3) -0.015(2)
C6 0.059(2) 0.063(2) 0.064(2) 0.0056(18) -0.016(2) -0.008(2)
C7 0.056(2) 0.0482(18) 0.0455(19) -0.0040(17) 0.000(2) 0.001(2)
C8 0.072(2) 0.064(2) 0.045(2) -0.0006(19) 0.001(2) -0.003(2)
C9 0.075(2) 0.067(2) 0.047(2) -0.003(2) 0.018(2) -0.004(2)
C10 0.057(2) 0.0481(18) 0.053(2) -0.0006(17) 0.018(2) -0.008(2)
C11 0.073(3) 0.093(3) 0.106(4) 0.022(2) 0.024(3) 0.022(3)

loop_
_atom_type_symbol
_atom_type_description
_atom_type_scat_dispersion_real
_atom_type_scat_dispersion_imag
_atom_type_scat_source
C C 0.0033 0.0000 'International Tables Vol C Tables 4.2.6.8 and 6.1.1.4'
H H 0.0000 0.0000 'International Tables Vol C Tables 4.2.6.8 and 6.1.1.4'
N N 0.0061 0.0000 'International Tables Vol C Tables 4.2.6.8 and 6.1.1.4'
O O 0.0106 0.0000 'International Tables Vol C Tables 4.2.6.8 and 6.1.1.4'

loop_
_geom_angle_atom_site_label_1
_geom_angle_atom_site_label_2
_geom_angle_atom_site_label_3
_geom_angle_site_symmetry_1
_geom_angle_site_symmetry_3
_geom_angle
_geom_angle_publ_flag
C10 O3 C11 . . 116.7(3) ?
C7 N1 C1 . . 129.4(3) ?
C7 N1 H1N . . 115(2) ?
C1 N1 H1N . . 115(2) ?
C6 C1 C2 . . 118.4(3) ?
C6 C1 N1 . . 123.5(3) ?
C2 C1 N1 . . 118.0(3) ?
C3 C2 C1 . . 121.2(4) ?
C3 C2 H2 . . 119.4 ?
C1 C2 H2 . . 119.4 ?
C2 C3 C4 . . 120.6(4) ?
C2 C3 H3 . . 119.7 ?
C4 C3 H3 . . 119.7 ?
C5 C4 C3 . . 118.7(4) ?
C5 C4 H4 . . 120.6 ?
C3 C4 H4 . . 120.6 ?
C4 C5 C6 . . 120.9(4) ?
C4 C5 H5 . . 119.5 ?
C6 C5 H5 . . 119.5 ?
C1 C6 C5 . . 120.1(3) ?
C1 C6 H6 . . 120.0 ?
C5 C6 H6 . . 120.0 ?
O1 C7 N1 . . 123.2(4) ?
O1 C7 C8 . . 122.7(3) ?
N1 C7 C8 . . 114.1(3) ?
C7 C8 C9 . . 113.1(3) ?
C7 C8 H8A . . 109.0 ?
C9 C8 H8A . . 109.0 ?
C7 C8 H8B . . 109.0 ?
C9 C8 H8B . . 109.0 ?
H8A C8 H8B . . 107.8 ?
C10 C9 C8 . . 114.3(3) ?
C10 C9 H9A . . 108.7 ?
C8 C9 H9A . . 108.7 ?
C10 C9 H9B . . 108.7 ?
C8 C9 H9B . . 108.7 ?
H9A C9 H9B . . 107.6 ?
O2 C10 O3 . . 123.3(4) ?
O2 C10 C9 . . 126.3(3) ?
O3 C10 C9 . . 110.4(3) ?
O3 C11 H11A . . 109.5 ?
O3 C11 H11B . . 109.5 ?
H11A C11 H11B . . 109.5 ?
O3 C11 H11C . . 109.5 ?
H11A C11 H11C . . 109.5 ?
H11B C11 H11C . . 109.5 ?

loop_
_geom_bond_atom_site_label_1
_geom_bond_atom_site_label_2
_geom_bond_site_symmetry_2
_geom_bond_distance
_geom_bond_publ_flag
O1 C7 . 1.222(4) ?
O2 C10 . 1.196(4) ?
O3 C10 . 1.333(4) ?
O3 C11 . 1.458(5) ?
N1 C7 . 1.354(4) ?
N1 C1 . 1.415(4) ?
N1 H1N . 0.85(4) ?
C1 C6 . 1.375(4) ?
C1 C2 . 1.383(4) ?
C2 C3 . 1.369(5) ?
C2 H2 . 0.9300 ?
C3 C4 . 1.377(6) ?
C3 H3 . 0.9300 ?
C4 C5 . 1.370(5) ?
C4 H4 . 0.9300 ?
C5 C6 . 1.393(5) ?
C5 H5 . 0.9300 ?
C6 H6 . 0.9300 ?
C7 C8 . 1.507(5) ?
C8 C9 . 1.508(5) ?
C8 H8A . 0.9700 ?
C8 H8B . 0.9700 ?
C9 C10 . 1.500(5) ?
C9 H9A . 0.9700 ?
C9 H9B . 0.9700 ?
C11 H11A . 0.9600 ?
C11 H11B . 0.9600 ?
C11 H11C . 0.9600 ?

loop_
_geom_hbond_atom_site_label_D
_geom_hbond_atom_site_label_H
_geom_hbond_atom_site_label_A
_geom_hbond_site_symmetry_A
_geom_hbond_distance_DH
_geom_hbond_distance_HA
_geom_hbond_distance_DA
_geom_hbond_angle_DHA
N1 H1N O2 2_554 0.85(4) 2.20(4) 3.036(4) 170(3)

loop_
_geom_torsion_atom_site_label_1
_geom_torsion_atom_site_label_2
_geom_torsion_atom_site_label_3
_geom_torsion_atom_site_label_4
_geom_torsion_site_symmetry_1
_geom_torsion_site_symmetry_2
_geom_torsion_site_symmetry_3
_geom_torsion_site_symmetry_4
_geom_torsion
_geom_torsion_publ_flag
C7 N1 C1 C6 . . . . 10.3(6) ?
C7 N1 C1 C2 . . . . -170.7(4) ?
C6 C1 C2 C3 . . . . -1.6(6) ?
N1 C1 C2 C3 . . . . 179.4(4) ?
C1 C2 C3 C4 . . . . -0.3(6) ?
C2 C3 C4 C5 . . . . 1.6(6) ?
C3 C4 C5 C6 . . . . -0.9(6) ?
C2 C1 C6 C5 . . . . 2.2(5) ?
N1 C1 C6 C5 . . . . -178.8(4) ?
C4 C5 C6 C1 . . . . -1.0(6) ?
C1 N1 C7 O1 . . . . -0.8(6) ?
C1 N1 C7 C8 . . . . 178.8(3) ?
O1 C7 C8 C9 . . . . 1.7(5) ?
N1 C7 C8 C9 . . . . -177.9(3) ?
C7 C8 C9 C10 . . . . 70.2(4) ?
C11 O3 C10 O2 . . . . 0.2(5) ?
C11 O3 C10 C9 . . . . -179.4(3) ?
C8 C9 C10 O2 . . . . 8.9(5) ?
C8 C9 C10 O3 . . . . -171.5(3) ?

loop_
_cod_related_entry_id
_cod_related_entry_database
_cod_related_entry_code
1 ChemSpider 195284
